data_2106489
loop_
_publ_author_name
'Brink-Shoemaker, C.'
'Shoemaker, D.P.'

_publ_section_title
;
 The structure of the I phase, V41 Ni36 Si23, a pseudo superstructure
;
_journal_name_full 'Acta Crystallographica B (24,1968-38,1982)'
_journal_page_first 1
_journal_page_last 8
_journal_volume 37
_journal_year 1981
_chemical_formula_sum 'Ni80.28 Si51.72 V96'
_chemical_name_systematic 'Ni80.28 V96 Si51.72'
_space_group_IT_number 9
_symmetry_space_group_name_Hall 'C -2yc'
_symmetry_space_group_name_H-M 'C 1 c 1'
_cell_angle_alpha 90
_cell_angle_beta 100.34
_cell_angle_gamma 90
_cell_formula_units_Z 1
_cell_length_a 13.462
_cell_length_b 23.381
_cell_length_c 8.94
_cell_volume 2768.212
_citation_journal_id_ASTM ACBCAR
_cod_data_source_file Brink-Shoemaker_ACBCAR_1981_19.cif
_cod_data_source_block Ni80.28Si51.72V96
_cod_database_code 2106489

loop_
_symmetry_equiv_pos_as_xyz
x,y,z
x,-y,z+1/2
x+1/2,y+1/2,z
x+1/2,-y+1/2,z+1/2

loop_
_atom_site_label
_atom_site_type_symbol
_atom_site_fract_x
_atom_site_fract_y
_atom_site_fract_z
_atom_site_occupancy
_atom_site_U_iso_or_equiv
V6 V 0.5582 0.6922 0.9873 1 0.0
V7 V 0.3772 0.4078 0.7782 1 0.0
V10 V 0.9081 0.6969 0.0819 1 0.0
Ni2 Ni 0.4642 0.3728 0.2329 1 0.0
Ni13 Ni 0.7103 0.0531 0.594 1 0.0
Ni5 Ni 0.553 0.4176 0.4499 0.55 0.0
Si2 Si 0.553 0.4176 0.4499 0.45 0.0
Si9 Si 0.1251 0.7034 0.1507 0.13 0.0
V8 V 0.701 0.031 0.3033 1 0.0
V16 V 0.2104 0.7019 0.8973 1 0.0
V23 V 0.7342 0.4032 0.8737 1 0.0
Ni7 Ni 0.4032 0.0544 0.7843 1 0.0
V22 V 0.2198 0.7377 0.6114 1 0.0
Ni16 Ni 0.1251 0.7034 0.1507 0.87 0.0
V14 V 0.2345 0.0313 0.9023 1 0.0
Ni4 Ni 0.5582 0.0839 0.4408 0.44 0.0
Ni12 Ni 0.9585 0.0306 0.0994 1 0.0
Si1 Si 0.5582 0.0839 0.4408 0.56 0.0
Si12 Si 0.8251 0.6937 0.3329 1 0.0
V18 V 0.7303 0.692 0.5825 1 0.0
Si10 Si 0.7866 0.0357 0.0491 1 0.0
Si6 Si 0.3236 0.0319 0.1967 1 0.0
Ni11 Ni 0.6483 0.6929 0.2876 1 0.0
V11 V 0.0544 0.028 0.4004 1 0.0
Ni19 Ni 0.9017 0.3824 0.7946 1 0.0
V13 V 0.0335 0.7035 0.3975 1 0.0
Ni21 Ni 0.2059 0.3858 0.6071 1 0.0
Si8 Si 0.3007 0.6962 0.1913 0.79 0.0
V3 V 0.3823 0.6889 0.4866 1 0.0
Ni14 Ni 0.1487 0.0291 0.1516 1 0.0
Si4 Si 0.5671 0.3922 0.6937 1 0.0
Si14 Si 0.0538 0.3821 0.6937 1 0.0
Ni20 Ni 0.8948 0.7199 0.7952 1 0.0
V21 V 0.234 0.0684 0.6171 1 0.0
Ni15 Ni 0.1195 0.3517 0.1441 1 0.0
Ni18 Ni 0.8885 0.7522 0.534 1 0.0
V4 V 0.5779 0.0287 0.996 1 0.0
V15 V 0.2148 0.3578 0.9023 1 0.0
V17 V 0.7321 0.3616 0.5822 1 0.0
Si15 Si 0.0493 0.7276 0.6803 1 0.0
V24 V 0.7227 0.7331 0.8723 1 0.0
Ni1 Ni 0.4978 0.0278 0.2398 1 0.0
V9 V 0.9116 0.3596 0.0817 1 0.0
Si3 Si 0.5651 0.0593 0.7035 1 0.0
Si13 Si 0.0598 0.0494 0.6927 1 0.0
Ni8 Ni 0.3907 0.7189 0.7813 1 0.0
V20 V 0.8767 0.031 0.8056 1 0.0
Si7 Si 0.2909 0.364 0.1947 1 0.0
Ni10 Ni 0.6468 0.3644 0.2864 1 0.0
V19 V 0.8799 0.0655 0.5174 1 0.0
Ni22 Ni 0.7062 0.0864 0.8537 1 0.0
V5 V 0.5564 0.3675 0.9886 1 0.0
V1 V 0.3957 0.0306 0.4928 1 0.0
Ni3 Ni 0.4643 0.6839 0.2409 1 0.0
Si11 Si 0.8218 0.3599 0.3313 1 0.0
V12 V 0.0357 0.3582 0.3935 1 0.0
V2 V 0.3825 0.3671 0.4871 1 0.0
Ni17 Ni 0.9025 0.4153 0.5346 1 0.0
Ni9 Ni 0.3007 0.6962 0.1913 0.21 0.0
Si5 Si 0.5473 0.7163 0.7123 1 0.0
Ni6 Ni 0.5463 0.7431 0.4499 1 0.0
